data_2225781
loop_
_publ_author_name
'Ghacham, Hend Bel'
'Rodi, Youssef Kandri'
'Capet, Fr\'ed\'eric'
'Essassi, El Mokhtar'
'Ng, Seik Weng'

_publ_section_title
;
 8-Bromo-3,4-dihydro-2<i>H</i>-1,3-thiazino[2,3:2',1']imidazo[5',4'-<i>b</i>]pyridine
;
_journal_coeditor_code BT5242
_journal_issue 5
_journal_name_full 'Acta Crystallographica Section E'
_journal_page_first o1079
_journal_paper_doi 10.1107/S1600536810012778
_journal_volume 66
_journal_year 2010
_chemical_formula_iupac 'C9 H8 Br N3 S'
_chemical_formula_moiety 'C9 H8 Br N3 S'
_chemical_formula_sum 'C9 H8 Br N3 S'
_chemical_formula_weight 270.15
_chemical_name_systematic
;
8-Bromo-3,4-dihydro-2<i>H</i>1,3-thiazino[2,3:2',1']imidazo[5',4'-
<i>b</i>]pyridine
;
_space_group_IT_number 15
_symmetry_cell_setting monoclinic
_symmetry_space_group_name_Hall '-C 2yc'
_symmetry_space_group_name_H-M 'C 1 2/c 1'
_atom_sites_solution_hydrogens geom
_atom_sites_solution_primary direct
_atom_sites_solution_secondary difmap
_audit_creation_method SHELXL97
_cell_angle_alpha 90.00
_cell_angle_beta 102.1930(10)
_cell_angle_gamma 90.00
_cell_formula_units_Z 8
_cell_length_a 20.2738(3)
_cell_length_b 13.2786(2)
_cell_length_c 7.31690(10)
_cell_measurement_reflns_used 9070
_cell_measurement_temperature 100(2)
_cell_measurement_theta_max 32.5
_cell_measurement_theta_min 2.8
_cell_volume 1925.33(5)
_computing_cell_refinement 'SAINT (Bruker, 2008)'
_computing_data_collection 'APEX2 (Bruker, 2008)'
_computing_data_reduction 'SAINT (Bruker, 2008)'
_computing_molecular_graphics 'X-SEED (Barbour, 2001)'
_computing_publication_material 'publCIF (Westrip, 2010)'
_computing_structure_refinement 'SHELXL97 (Sheldrick, 2008)'
_computing_structure_solution 'SHELXS97 (Sheldrick, 2008)'
_diffrn_ambient_temperature 100(2)
_diffrn_measured_fraction_theta_full 0.999
_diffrn_measured_fraction_theta_max 0.999
_diffrn_measurement_device_type 'Bruker X8 APEXII'
_diffrn_measurement_method '\f and \w scans'
_diffrn_radiation_monochromator graphite
_diffrn_radiation_source 'fine-focus sealed tube'
_diffrn_radiation_type MoK\a
_diffrn_radiation_wavelength 0.71073
_diffrn_reflns_av_R_equivalents 0.0388
_diffrn_reflns_av_sigmaI/netI 0.0233
_diffrn_reflns_limit_h_max 30
_diffrn_reflns_limit_h_min -30
_diffrn_reflns_limit_k_max 20
_diffrn_reflns_limit_k_min -20
_diffrn_reflns_limit_l_max 11
_diffrn_reflns_limit_l_min -11
_diffrn_reflns_number 30460
_diffrn_reflns_theta_full 32.77
_diffrn_reflns_theta_max 32.77
_diffrn_reflns_theta_min 1.85
_diffrn_standards_decay_% 0
_diffrn_standards_interval_count 0
_diffrn_standards_interval_time 0
_diffrn_standards_number 0
_exptl_absorpt_coefficient_mu 4.446
_exptl_absorpt_correction_T_max 0.6175
_exptl_absorpt_correction_T_min 0.2342
_exptl_absorpt_correction_type multi-scan
_exptl_absorpt_process_details '(SADABS; Sheldrick, 1996)'
_exptl_crystal_colour colourless
_exptl_crystal_density_diffrn 1.864
_exptl_crystal_density_method 'not measured'
_exptl_crystal_description block
_exptl_crystal_F_000 1072
_exptl_crystal_size_max 0.46
_exptl_crystal_size_mid 0.14
_exptl_crystal_size_min 0.12
_refine_diff_density_max 0.494
_refine_diff_density_min -0.546
_refine_ls_extinction_method none
_refine_ls_goodness_of_fit_ref 0.991
_refine_ls_hydrogen_treatment constr
_refine_ls_matrix_type full
_refine_ls_number_parameters 146
_refine_ls_number_reflns 3561
_refine_ls_number_restraints 14
_refine_ls_restrained_S_all 0.991
_refine_ls_R_factor_all 0.0344
_refine_ls_R_factor_gt 0.0243
_refine_ls_shift/su_max 0.001
_refine_ls_shift/su_mean 0.001
_refine_ls_structure_factor_coef Fsqd
_refine_ls_weighting_details 'calc w = 1/[\s^2^(Fo^2^)+(0.0351P)^2^+1.6536P] where P=(Fo^2^+2Fc^2^)/3'
_refine_ls_weighting_scheme calc
_refine_ls_wR_factor_gt 0.0593
_refine_ls_wR_factor_ref 0.0635
_reflns_number_gt 3003
_reflns_number_total 3561
_reflns_threshold_expression I>2\s(I)
_cod_data_source_file bt5242.cif
_cod_data_source_block I
_cod_original_sg_symbol_H-M 'C 2/c'
_cod_database_code 2225781
_cod_database_fobs_code 2225781

loop_
_symmetry_equiv_pos_as_xyz
'x, y, z'
'-x, y, -z+1/2'
'x+1/2, y+1/2, z'
'-x+1/2, y+1/2, -z+1/2'
'-x, -y, -z'
'x, -y, z-1/2'
'-x+1/2, -y+1/2, -z'
'x+1/2, -y+1/2, z-1/2'

loop_
_atom_site_type_symbol
_atom_site_label
_atom_site_fract_x
_atom_site_fract_y
_atom_site_fract_z
_atom_site_U_iso_or_equiv
_atom_site_adp_type
_atom_site_calc_flag
_atom_site_refinement_flags
_atom_site_occupancy
_atom_site_disorder_assembly
_atom_site_disorder_group
Br Br1 0.446434(7) 0.655625(11) 0.45346(2) 0.02338(5) Uani d . 1 . .
S S1 0.082325(17) 0.50817(3) 0.60465(5) 0.01612(7) Uani d D 1 . .
N N1 0.20317(6) 0.43515(8) 0.54957(17) 0.0139(2) Uani d . 1 . .
N N2 0.19469(6) 0.60483(9) 0.56459(18) 0.0162(2) Uani d . 1 . .
N N3 0.31734(6) 0.42166(9) 0.50005(18) 0.0167(2) Uani d . 1 . .
C C1 0.07654(9) 0.37320(13) 0.6425(4) 0.0175(4) Uani d PD 0.817(5) A 1
H H1A 0.0993 0.3568 0.7726 0.021 Uiso calc PR 0.817(5) A 1
H H1B 0.0285 0.3537 0.6256 0.021 Uiso calc PR 0.817(5) A 1
C C2 0.10897(9) 0.31333(13) 0.5076(3) 0.0178(4) Uani d PD 0.817(5) A 1
H H2A 0.0888 0.3342 0.3780 0.021 Uiso calc PR 0.817(5) A 1
H H2B 0.0991 0.2409 0.5196 0.021 Uiso calc PR 0.817(5) A 1
C C1' 0.0642(4) 0.3746(5) 0.5409(16) 0.0186(18) Uani d PDU 0.183(5) A 2
H H1'A 0.0233 0.3527 0.5836 0.022 Uiso calc PR 0.183(5) A 2
H H1'B 0.0556 0.3670 0.4033 0.022 Uiso calc PR 0.183(5) A 2
C C2' 0.1237(3) 0.3089(6) 0.6309(11) 0.0158(18) Uani d PDU 0.183(5) A 2
H H2'A 0.1106 0.2371 0.6148 0.019 Uiso calc PR 0.183(5) A 2
H H2'B 0.1360 0.3232 0.7667 0.019 Uiso calc PR 0.183(5) A 2
C C3 0.18508(7) 0.32823(10) 0.5435(2) 0.0179(3) Uani d D 1 A .
H H3A 0.2062 0.2962 0.6639 0.021 Uiso calc PR 0.817(5) A 1
H H3B 0.2030 0.2947 0.4433 0.021 Uiso calc PR 0.817(5) A 1
H H3C 0.2240 0.2887 0.6118 0.021 Uiso calc PR 0.183(5) A 2
H H3D 0.1748 0.3051 0.4119 0.021 Uiso calc PR 0.183(5) A 2
C C4 0.16459(7) 0.51691(10) 0.57248(19) 0.0142(2) Uani d . 1 A .
C C5 0.26416(7) 0.47390(10) 0.52582(19) 0.0140(2) Uani d . 1 A .
C C6 0.25763(7) 0.57918(10) 0.53377(19) 0.0143(2) Uani d . 1 A .
C C7 0.31223(7) 0.63821(10) 0.5118(2) 0.0166(2) Uani d . 1 . .
H H7 0.3111 0.7097 0.5143 0.020 Uiso calc R 1 A .
C C8 0.36844(7) 0.58455(10) 0.4857(2) 0.0158(2) Uani d . 1 A .
C C9 0.37001(7) 0.47932(11) 0.4812(2) 0.0175(3) Uani d . 1 A .
H H9 0.4101 0.4471 0.4641 0.021 Uiso calc R 1 . .

loop_
_atom_site_aniso_label
_atom_site_aniso_U_11
_atom_site_aniso_U_22
_atom_site_aniso_U_33
_atom_site_aniso_U_12
_atom_site_aniso_U_13
_atom_site_aniso_U_23
Br1 0.01399(7) 0.02031(8) 0.03740(10) -0.00406(5) 0.00897(6) 0.00137(6)
S1 0.01303(14) 0.01364(14) 0.02374(16) 0.00071(11) 0.00854(12) -0.00036(12)
N1 0.0120(5) 0.0103(4) 0.0206(5) -0.0002(4) 0.0058(4) -0.0006(4)
N2 0.0136(5) 0.0117(5) 0.0246(6) 0.0011(4) 0.0068(4) 0.0003(4)
N3 0.0131(5) 0.0136(5) 0.0244(6) 0.0008(4) 0.0065(4) -0.0004(4)
C1 0.0156(8) 0.0145(7) 0.0240(11) -0.0020(6) 0.0079(7) 0.0010(7)
C2 0.0155(7) 0.0133(7) 0.0255(11) -0.0024(6) 0.0066(7) -0.0022(6)
C1' 0.020(4) 0.015(3) 0.023(5) -0.005(3) 0.009(3) -0.001(3)
C2' 0.016(3) 0.013(3) 0.020(4) -0.001(2) 0.005(3) 0.002(3)
C3 0.0153(6) 0.0099(5) 0.0301(7) -0.0009(4) 0.0088(5) -0.0011(5)
C4 0.0128(5) 0.0125(5) 0.0183(6) 0.0014(4) 0.0054(4) -0.0002(5)
C5 0.0123(5) 0.0122(5) 0.0179(6) -0.0001(4) 0.0043(4) -0.0003(4)
C6 0.0132(5) 0.0114(5) 0.0187(6) 0.0005(4) 0.0041(5) 0.0006(4)
C7 0.0144(6) 0.0128(5) 0.0230(6) -0.0008(4) 0.0047(5) 0.0008(5)
C8 0.0119(5) 0.0153(6) 0.0208(6) -0.0022(4) 0.0046(5) 0.0011(5)
C9 0.0128(6) 0.0160(6) 0.0250(7) 0.0010(5) 0.0067(5) 0.0002(5)

loop_
_atom_type_symbol
_atom_type_description
_atom_type_scat_dispersion_real
_atom_type_scat_dispersion_imag
_atom_type_scat_source
C C 0.0033 0.0016 'International Tables Vol C Tables 4.2.6.8 and 6.1.1.4'
H H 0.0000 0.0000 'International Tables Vol C Tables 4.2.6.8 and 6.1.1.4'
N N 0.0061 0.0033 'International Tables Vol C Tables 4.2.6.8 and 6.1.1.4'
S S 0.1246 0.1234 'International Tables Vol C Tables 4.2.6.8 and 6.1.1.4'
Br Br -0.2901 2.4595 'International Tables Vol C Tables 4.2.6.8 and 6.1.1.4'

loop_
_geom_angle_atom_site_label_1
_geom_angle_atom_site_label_2
_geom_angle_atom_site_label_3
_geom_angle_site_symmetry_1
_geom_angle_site_symmetry_3
_geom_angle
_geom_angle_publ_flag
C4 S1 C1 . . 100.42(7) ?
C4 S1 C1' . . 100.1(3) ?
C4 N1 C5 . . 105.63(11) ?
C4 N1 C3 . . 128.79(12) ?
C5 N1 C3 . . 125.55(11) ?
C4 N2 C6 . . 103.85(11) ?
C5 N3 C9 . . 113.77(12) ?
C2 C1 S1 . . 111.42(14) ?
C2 C1 H1A . . 109.3 ?
S1 C1 H1A . . 109.3 ?
C2 C1 H1B . . 109.3 ?
S1 C1 H1B . . 109.3 ?
H1A C1 H1B . . 108.0 ?
C1 C2 C3 . . 112.43(15) ?
C1 C2 H2A . . 109.1 ?
C3 C2 H2A . . 109.1 ?
C1 C2 H2B . . 109.1 ?
C3 C2 H2B . . 109.1 ?
H2A C2 H2B . . 107.8 ?
C2' C1' S1 . . 110.1(6) ?
C2' C1' H1'A . . 109.6 ?
S1 C1' H1'A . . 109.6 ?
C2' C1' H1'B . . 109.6 ?
S1 C1' H1'B . . 109.6 ?
H1'A C1' H1'B . . 108.2 ?
C1' C2' C3 . . 111.2(6) ?
C1' C2' H2'A . . 109.4 ?
C3 C2' H2'A . . 109.4 ?
C1' C2' H2'B . . 109.4 ?
C3 C2' H2'B . . 109.4 ?
H2'A C2' H2'B . . 108.0 ?
N1 C3 C2 . . 111.68(12) ?
N1 C3 C2' . . 111.7(3) ?
N1 C3 H3A . . 109.3 ?
C2 C3 H3A . . 109.3 ?
N1 C3 H3B . . 109.3 ?
C2 C3 H3B . . 109.3 ?
H3A C3 H3B . . 107.9 ?
N1 C3 H3C . . 109.3 ?
C2' C3 H3C . . 109.3 ?
N1 C3 H3D . . 109.3 ?
C2' C3 H3D . . 109.3 ?
H3C C3 H3D . . 107.9 ?
N2 C4 N1 . . 114.41(12) ?
N2 C4 S1 . . 121.96(10) ?
N1 C4 S1 . . 123.61(10) ?
N3 C5 N1 . . 126.67(12) ?
N3 C5 C6 . . 127.66(13) ?
N1 C5 C6 . . 105.67(11) ?
N2 C6 C7 . . 131.50(12) ?
N2 C6 C5 . . 110.44(12) ?
C7 C6 C5 . . 118.06(12) ?
C8 C7 C6 . . 114.94(12) ?
C8 C7 H7 . . 122.5 ?
C6 C7 H7 . . 122.5 ?
C7 C8 C9 . . 122.59(13) ?
C7 C8 Br1 . . 119.37(10) ?
C9 C8 Br1 . . 118.04(10) ?
N3 C9 C8 . . 122.97(13) ?
N3 C9 H9 . . 118.5 ?
C8 C9 H9 . . 118.5 ?

loop_
_geom_bond_atom_site_label_1
_geom_bond_atom_site_label_2
_geom_bond_site_symmetry_2
_geom_bond_distance
_geom_bond_publ_flag
Br1 C8 . 1.8986(13) ?
S1 C4 . 1.7367(14) ?
S1 C1 . 1.8211(18) ?
S1 C1' . 1.851(6) ?
N1 C4 . 1.3689(17) ?
N1 C5 . 1.3836(17) ?
N1 C3 . 1.4647(17) ?
N2 C4 . 1.3243(17) ?
N2 C6 . 1.3844(17) ?
N3 C5 . 1.3286(17) ?
N3 C9 . 1.3445(18) ?
C1 C2 . 1.521(3) ?
C1 H1A . 0.9900 ?
C1 H1B . 0.9900 ?
C2 C3 . 1.522(2) ?
C2 H2A . 0.9900 ?
C2 H2B . 0.9900 ?
C1' C2' . 1.521(13) ?
C1' H1'A . 0.9900 ?
C1' H1'B . 0.9900 ?
C2' C3 . 1.536(6) ?
C2' H2'A . 0.9900 ?
C2' H2'B . 0.9900 ?
C3 H3A . 0.9900 ?
C3 H3B . 0.9900 ?
C3 H3C . 0.9900 ?
C3 H3D . 0.9900 ?
C5 C6 . 1.4067(18) ?
C6 C7 . 1.3931(19) ?
C7 C8 . 1.391(2) ?
C7 H7 . 0.9500 ?
C8 C9 . 1.3982(19) ?
C9 H9 . 0.9500 ?

loop_
_geom_torsion_atom_site_label_1
_geom_torsion_atom_site_label_2
_geom_torsion_atom_site_label_3
_geom_torsion_atom_site_label_4
_geom_torsion_site_symmetry_1
_geom_torsion_site_symmetry_2
_geom_torsion_site_symmetry_3
_geom_torsion_site_symmetry_4
_geom_torsion
_geom_torsion_publ_flag
C4 S1 C1 C2 . . . . -42.19(16) ?
C1' S1 C1 C2 . . . . 49.0(7) ?
S1 C1 C2 C3 . . . . 67.0(2) ?
C4 S1 C1' C2' . . . . 44.5(7) ?
C1 S1 C1' C2' . . . . -48.5(7) ?
S1 C1' C2' C3 . . . . -69.0(8) ?
C4 N1 C3 C2 . . . . 17.2(2) ?
C5 N1 C3 C2 . . . . -160.32(14) ?
C4 N1 C3 C2' . . . . -19.3(4) ?
C5 N1 C3 C2' . . . . 163.2(3) ?
C1 C2 C3 N1 . . . . -52.1(2) ?
C1 C2 C3 C2' . . . . 44.8(5) ?
C1' C2' C3 N1 . . . . 54.3(7) ?
C1' C2' C3 C2 . . . . -42.7(5) ?
C6 N2 C4 N1 . . . . 0.15(16) ?
C6 N2 C4 S1 . . . . -178.61(10) ?
C5 N1 C4 N2 . . . . 0.41(16) ?
C3 N1 C4 N2 . . . . -177.51(14) ?
C5 N1 C4 S1 . . . . 179.16(10) ?
C3 N1 C4 S1 . . . . 1.2(2) ?
C1 S1 C4 N2 . . . . -170.77(14) ?
C1' S1 C4 N2 . . . . 165.9(4) ?
C1 S1 C4 N1 . . . . 10.57(15) ?
C1' S1 C4 N1 . . . . -12.8(4) ?
C9 N3 C5 N1 . . . . -179.92(13) ?
C9 N3 C5 C6 . . . . 0.4(2) ?
C4 N1 C5 N3 . . . . 179.51(14) ?
C3 N1 C5 N3 . . . . -2.5(2) ?
C4 N1 C5 C6 . . . . -0.78(15) ?
C3 N1 C5 C6 . . . . 177.23(13) ?
C4 N2 C6 C7 . . . . 179.69(15) ?
C4 N2 C6 C5 . . . . -0.67(16) ?
N3 C5 C6 N2 . . . . -179.37(14) ?
N1 C5 C6 N2 . . . . 0.92(16) ?
N3 C5 C6 C7 . . . . 0.3(2) ?
N1 C5 C6 C7 . . . . -179.37(12) ?
N2 C6 C7 C8 . . . . 178.98(14) ?
C5 C6 C7 C8 . . . . -0.6(2) ?
C6 C7 C8 C9 . . . . 0.3(2) ?
C6 C7 C8 Br1 . . . . 179.90(10) ?
C5 N3 C9 C8 . . . . -0.9(2) ?
C7 C8 C9 N3 . . . . 0.6(2) ?
Br1 C8 C9 N3 . . . . -179.09(11) ?
